data_4311167
loop_
_publ_author_name
'Stasko, Daniel J.'
'Perzynski, Kevin J.'
'Wasil, Mark A.'
'Brodbeck, Julia K.'
'Kirschbaum, Kristin'
'Kim, Yong Wah'
'Lind, Cora'

_publ_section_title
;
 An Addition to the Oxoacid Family: H2B12(OH)12
;
_journal_coden_ASTM INOCAJ
_journal_issue 13
_journal_name_full 'Inorganic Chemistry'
_journal_page_first 3786
_journal_page_last 3788
_journal_paper_doi 10.1021/ic049564k
_journal_volume 43
_journal_year 2004
_chemical_formula_sum 'B12 H14 O12'
_chemical_formula_weight 335.83
_space_group_IT_number 14
_symmetry_cell_setting monoclinic
_symmetry_space_group_name_Hall '-P 2yn'
_symmetry_space_group_name_H-M 'P 1 21/n 1'
_atom_sites_solution_hydrogens difmap
_atom_sites_solution_primary direct
_atom_sites_solution_secondary difmap
_audit_creation_method SHELXL-97
_cell_angle_alpha 90.00
_cell_angle_beta 90.143(2)
_cell_angle_gamma 90.00
_cell_formula_units_Z 2
_cell_length_a 8.2370(5)
_cell_length_b 8.2930(5)
_cell_length_c 8.3553(4)
_cell_measurement_reflns_used 1067
_cell_measurement_temperature 293(1)
_cell_measurement_theta_max 18.0
_cell_measurement_theta_min 2.5
_cell_volume 570.74(6)
_computing_structure_refinement 'SHELXL-97 (Sheldrick, 1997)'
_computing_structure_solution 'SHELXS-97 (Sheldrick, 1990)'
_diffrn_ambient_temperature 293(2)
_diffrn_measured_fraction_theta_full 0.675
_diffrn_measured_fraction_theta_max 0.675
_diffrn_measurement_device_type 'huber diffractometer '
_diffrn_measurement_method phi-scan
_diffrn_radiation_monochromator diamond
_diffrn_radiation_source 'beamline 15 ChemMat Cars at APS'
_diffrn_radiation_type synchroton
_diffrn_radiation_wavelength 0.4959
_diffrn_reflns_av_R_equivalents 0.0543
_diffrn_reflns_av_sigmaI/netI 0.0715
_diffrn_reflns_limit_h_max 9
_diffrn_reflns_limit_h_min -9
_diffrn_reflns_limit_k_max 9
_diffrn_reflns_limit_k_min -9
_diffrn_reflns_limit_l_max 10
_diffrn_reflns_limit_l_min -9
_diffrn_reflns_number 2428
_diffrn_reflns_theta_full 18.17
_diffrn_reflns_theta_max 18.17
_diffrn_reflns_theta_min 2.41
_exptl_absorpt_coefficient_mu 0.100
_exptl_absorpt_correction_T_max 1.00
_exptl_absorpt_correction_T_min 0.63
_exptl_absorpt_correction_type sadabs
_exptl_crystal_density_diffrn 1.954
_exptl_crystal_density_method 'not measured'
_exptl_crystal_F_000 340
_refine_diff_density_max 0.399
_refine_diff_density_min -0.441
_refine_diff_density_rms 0.108
_refine_ls_extinction_method none
_refine_ls_goodness_of_fit_ref 1.052
_refine_ls_hydrogen_treatment refall
_refine_ls_matrix_type full
_refine_ls_number_parameters 137
_refine_ls_number_reflns 807
_refine_ls_number_restraints 0
_refine_ls_restrained_S_all 1.052
_refine_ls_R_factor_all 0.0656
_refine_ls_R_factor_gt 0.0577
_refine_ls_shift/su_max 0.000
_refine_ls_shift/su_mean 0.000
_refine_ls_structure_factor_coef Fsqd
_refine_ls_weighting_details 'calc w=1/[\s^2^(Fo^2^)+(0.1086P)^2^+0.0000P] where P=(Fo^2^+2Fc^2^)/3'
_refine_ls_weighting_scheme calc
_refine_ls_wR_factor_gt 0.1395
_refine_ls_wR_factor_ref 0.1494
_reflns_number_gt 677
_reflns_number_total 807
_reflns_threshold_expression >2sigma(I)
_cod_data_source_file ic049564ksi20040430_052637_2.cif
_cod_data_source_block 4kkcs
_cod_original_formula_sum 'H14 B12 O12'
_cod_database_code 4311167

loop_
_symmetry_equiv_pos_as_xyz
'x, y, z'
'-x+1/2, y+1/2, -z+1/2'
'-x, -y, -z'
'x-1/2, -y-1/2, z-1/2'

loop_
_atom_site_label
_atom_site_type_symbol
_atom_site_fract_x
_atom_site_fract_y
_atom_site_fract_z
_atom_site_U_iso_or_equiv
_atom_site_adp_type
_atom_site_occupancy
_atom_site_symmetry_multiplicity
_atom_site_calc_flag
_atom_site_refinement_flags
_atom_site_disorder_assembly
_atom_site_disorder_group
B1 B -0.1724(4) 0.9970(4) 0.3876(4) 0.0134(8) Uani 1 1 d . . .
B2 B -0.0084(4) 1.1300(4) 0.3417(4) 0.0126(8) Uani 1 1 d . . .
B3 B 0.1761(4) 1.0302(4) 0.3974(4) 0.0127(8) Uani 1 1 d . . .
B4 B 0.1267(4) 0.8359(4) 0.4818(4) 0.0133(8) Uani 1 1 d . . .
B5 B -0.0900(4) 0.8157(4) 0.4752(4) 0.0138(8) Uani 1 1 d . . .
B6 B 0.0139(4) 0.9150(4) 0.3119(4) 0.0144(8) Uani 1 1 d . . .
O1 O -0.3217(2) 0.9950(2) 0.2959(2) 0.0167(6) Uani 1 1 d . . .
O2 O -0.0199(2) 1.2417(2) 0.2094(2) 0.0167(6) Uani 1 1 d . . .
O3 O 0.3242(2) 1.0467(2) 0.3088(2) 0.0190(6) Uani 1 1 d . . .
O4 O 0.2420(2) 0.7065(2) 0.4709(2) 0.0168(6) Uani 1 1 d . . .
O5 O -0.1667(3) 0.6596(2) 0.4576(2) 0.0170(6) Uani 1 1 d . . .
O6 O 0.0319(3) 0.8477(2) 0.1540(2) 0.0183(7) Uani 1 1 d . . .
H1A H -0.396(7) 0.894(8) 0.297(8) 0.12(2) Uiso 1 1 d . . .
H1B H -0.329(6) 1.062(6) 0.198(6) 0.066(14) Uiso 1 1 d . . .
H2 H 0.071(5) 1.261(5) 0.155(5) 0.037(10) Uiso 1 1 d . . .
H3 H 0.392(5) 1.128(6) 0.354(5) 0.054(13) Uiso 1 1 d . . .
H4 H 0.205(5) 0.641(5) 0.398(5) 0.044(12) Uiso 1 1 d . . .
H5 H -0.248(6) 0.651(6) 0.509(6) 0.060(15) Uiso 1 1 d . . .
H6 H -0.057(5) 0.837(5) 0.100(5) 0.049(13) Uiso 1 1 d . . .

loop_
_atom_site_aniso_label
_atom_site_aniso_U_11
_atom_site_aniso_U_22
_atom_site_aniso_U_33
_atom_site_aniso_U_23
_atom_site_aniso_U_13
_atom_site_aniso_U_12
B1 0.0178(18) 0.0047(17) 0.0176(15) -0.0009(11) -0.0003(13) 0.0016(13)
B2 0.0171(18) 0.0021(16) 0.0186(16) -0.0022(11) -0.0022(13) 0.0012(13)
B3 0.0131(17) 0.0053(15) 0.0196(15) -0.0004(12) -0.0041(13) 0.0033(13)
B4 0.0149(18) 0.0068(18) 0.0182(16) -0.0006(11) -0.0018(14) 0.0000(13)
B5 0.0161(19) 0.0066(17) 0.0185(15) -0.0027(12) -0.0016(14) 0.0014(13)
B6 0.0180(18) 0.0040(17) 0.0213(16) -0.0006(12) -0.0018(14) -0.0002(13)
O1 0.0176(13) 0.0098(12) 0.0227(11) 0.0015(8) -0.0047(9) -0.0015(8)
O2 0.0213(13) 0.0068(12) 0.0220(11) 0.0034(8) 0.0018(9) 0.0026(8)
O3 0.0190(12) 0.0130(12) 0.0249(11) -0.0004(9) 0.0036(9) -0.0027(9)
O4 0.0216(13) 0.0069(11) 0.0219(11) -0.0028(8) -0.0008(9) 0.0036(8)
O5 0.0218(13) 0.0047(12) 0.0245(11) -0.0026(7) 0.0010(10) -0.0041(8)
O6 0.0244(14) 0.0111(12) 0.0194(11) -0.0038(7) -0.0019(10) 0.0025(9)

loop_
_atom_type_symbol
_atom_type_description
_atom_type_scat_dispersion_real
_atom_type_scat_dispersion_imag
_atom_type_scat_source
B B 0.0004 0.0004 'International Tables Vol C Tables 4.2.6.8 and 6.1.1.4'
H H 0.0000 0.0000 'International Tables Vol C Tables 4.2.6.8 and 6.1.1.4'
O O 0.0056 0.0036 'International Tables Vol C Tables 4.2.6.8 and 6.1.1.4'

loop_
_geom_angle_atom_site_label_1
_geom_angle_atom_site_label_2
_geom_angle_atom_site_label_3
_geom_angle
_geom_angle_site_symmetry_1
_geom_angle_site_symmetry_3
_geom_angle_publ_flag
O1 B1 B2 122.4(2) . . ?
O1 B1 B6 122.3(2) . . ?
B2 B1 B6 60.70(17) . . ?
O1 B1 B4 120.4(2) . 3_576 ?
B2 B1 B4 59.92(17) . 3_576 ?
B6 B1 B4 109.1(2) . 3_576 ?
O1 B1 B5 121.6(2) . . ?
B2 B1 B5 108.5(2) . . ?
B6 B1 B5 60.40(16) . . ?
B4 B1 B5 108.5(2) 3_576 . ?
O1 B1 B3 120.5(2) . 3_576 ?
B2 B1 B3 107.8(2) . 3_576 ?
B6 B1 B3 108.6(2) . 3_576 ?
B4 B1 B3 59.95(17) 3_576 3_576 ?
B5 B1 B3 60.08(16) . 3_576 ?
O2 B2 B1 120.8(2) . . ?
O2 B2 B5 121.5(2) . 3_576 ?
B1 B2 B5 108.2(2) . 3_576 ?
O2 B2 B3 123.3(2) . . ?
B1 B2 B3 107.5(2) . . ?
B5 B2 B3 60.72(17) 3_576 . ?
O2 B2 B4 119.6(2) . 3_576 ?
B1 B2 B4 60.50(17) . 3_576 ?
B5 B2 B4 60.11(17) 3_576 3_576 ?
B3 B2 B4 108.7(2) . 3_576 ?
O2 B2 B6 122.2(2) . . ?
B1 B2 B6 59.89(17) . . ?
B5 B2 B6 108.7(2) 3_576 . ?
B3 B2 B6 59.62(17) . . ?
B4 B2 B6 108.9(2) 3_576 . ?
O3 B3 B6 118.6(2) . . ?
O3 B3 B2 122.9(2) . . ?
B6 B3 B2 60.68(17) . . ?
O3 B3 B4 118.6(2) . . ?
B6 B3 B4 60.71(17) . . ?
B2 B3 B4 108.7(2) . . ?
O3 B3 B5 124.9(3) . 3_576 ?
B6 B3 B5 108.6(2) . 3_576 ?
B2 B3 B5 59.53(17) . 3_576 ?
B4 B3 B5 108.2(2) . 3_576 ?
O3 B3 B1 122.7(2) . 3_576 ?
B6 B3 B1 108.4(2) . 3_576 ?
B2 B3 B1 107.4(2) . 3_576 ?
B4 B3 B1 59.81(16) . 3_576 ?
B5 B3 B1 59.80(16) 3_576 3_576 ?
O4 B4 B2 122.0(2) . 3_576 ?
O4 B4 B5 125.9(2) . . ?
B2 B4 B5 59.82(17) 3_576 . ?
O4 B4 B1 118.4(2) . 3_576 ?
B2 B4 B1 59.58(17) 3_576 3_576 ?
B5 B4 B1 107.3(2) . 3_576 ?
O4 B4 B3 119.5(2) . . ?
B2 B4 B3 107.7(2) 3_576 . ?
B5 B4 B3 107.3(2) . . ?
B1 B4 B3 60.23(16) 3_576 . ?
O4 B4 B6 123.9(2) . . ?
B2 B4 B6 108.0(2) 3_576 . ?
B5 B4 B6 60.20(17) . . ?
B1 B4 B6 107.5(2) 3_576 . ?
B3 B4 B6 59.25(16) . . ?
O5 B5 B2 120.6(2) . 3_576 ?
O5 B5 B4 121.4(2) . . ?
B2 B5 B4 60.06(17) 3_576 . ?
O5 B5 B1 122.7(3) . . ?
B2 B5 B1 107.8(2) 3_576 . ?
B4 B5 B1 107.9(2) . . ?
O5 B5 B3 121.3(2) . 3_576 ?
B2 B5 B3 59.75(16) 3_576 3_576 ?
B4 B5 B3 107.9(2) . 3_576 ?
B1 B5 B3 60.12(16) . 3_576 ?
O5 B5 B6 122.5(2) . . ?
B2 B5 B6 108.4(2) 3_576 . ?
B4 B5 B6 60.56(17) . . ?
B1 B5 B6 59.55(17) . . ?
B3 B5 B6 108.0(2) 3_576 . ?
O6 B6 B3 119.6(2) . . ?
O6 B6 B1 124.1(2) . . ?
B3 B6 B1 107.2(2) . . ?
O6 B6 B2 121.2(2) . . ?
B3 B6 B2 59.69(17) . . ?
B1 B6 B2 59.40(17) . . ?
O6 B6 B5 124.3(2) . . ?
B3 B6 B5 107.2(2) . . ?
B1 B6 B5 60.05(17) . . ?
B2 B6 B5 107.2(2) . . ?
O6 B6 B4 121.5(2) . . ?
B3 B6 B4 60.05(16) . . ?
B1 B6 B4 107.3(2) . . ?
B2 B6 B4 107.5(2) . . ?
B5 B6 B4 59.24(17) . . ?
B1 O1 H1A 120(3) . . ?
B1 O1 H1B 119(3) . . ?
H1A O1 H1B 115(4) . . ?
B2 O2 H2 117(2) . . ?
B3 O3 H3 111(3) . . ?
B4 O4 H4 106(3) . . ?
B5 O5 H5 113(4) . . ?
B6 O6 H6 115(3) . . ?

loop_
_geom_bond_atom_site_label_1
_geom_bond_atom_site_label_2
_geom_bond_distance
_geom_bond_site_symmetry_2
_geom_bond_publ_flag
B1 O1 1.447(4) . ?
B1 B2 1.786(4) . ?
B1 B6 1.795(4) . ?
B1 B4 1.803(4) 3_576 ?
B1 B5 1.804(4) . ?
B1 B3 1.810(4) 3_576 ?
B2 O2 1.444(4) . ?
B2 B5 1.788(4) 3_576 ?
B2 B3 1.792(4) . ?
B2 B4 1.792(4) 3_576 ?
B2 B6 1.810(4) . ?
B3 O3 1.435(4) . ?
B3 B6 1.791(4) . ?
B3 B4 1.805(4) . ?
B3 B5 1.809(4) 3_576 ?
B3 B1 1.810(4) 3_576 ?
B4 O4 1.437(4) . ?
B4 B2 1.792(4) 3_576 ?
B4 B5 1.793(5) . ?
B4 B1 1.803(4) 3_576 ?
B4 B6 1.817(4) . ?
B5 O5 1.447(4) . ?
B5 B2 1.788(4) 3_576 ?
B5 B3 1.809(4) 3_576 ?
B5 B6 1.811(4) . ?
B6 O6 1.440(4) . ?
O1 H1A 1.04(7) . ?
O1 H1B 0.99(5) . ?
O2 H2 0.89(4) . ?
O3 H3 0.95(5) . ?
O4 H4 0.87(4) . ?
O5 H5 0.80(5) . ?
O6 H6 0.86(4) . ?

loop_
_geom_hbond_atom_site_label_D
_geom_hbond_atom_site_label_H
_geom_hbond_atom_site_label_A
_geom_hbond_distance_DH
_geom_hbond_distance_HA
_geom_hbond_distance_DA
_geom_hbond_angle_DHA
_geom_hbond_site_symmetry_A
O1 H1A O2 1.04(7) 1.44(7) 2.473(3) 172(6) 2_445
O1 H1B O5 0.99(5) 1.53(5) 2.521(3) 177(4) 2_455
O2 H2 O4 0.89(4) 1.92(4) 2.759(3) 155(4) 2
O2 H2 O3 0.89(4) 2.54(4) 3.004(3) 113(3) 2
O3 H3 O6 0.95(5) 1.93(5) 2.781(3) 148(4) 2
O4 H4 O3 0.87(4) 1.91(4) 2.740(3) 158(4) 2_545
O5 H5 O6 0.80(5) 2.18(6) 2.980(3) 175(5) 4_576
O6 H6 O4 0.86(4) 2.01(4) 2.868(3) 175(4) 4_575

loop_
_cod_related_entry_id
_cod_related_entry_database
_cod_related_entry_code
1 AMCSD 0018656
